data_4028918
loop_
_publ_author_name
'Piotrkowska, Barbara'
'My\'sli\'nska, Ma\/lgorzata'
'Gdaniec, Maria'
'Herman, Aleksander'
'Po\/lo\'nski, Tadeusz'

_publ_section_title
;
 Conformational Properties, Chiroptical Spectra, and Molecular
 Self-Assembly of 2,3-Piperazinodiones and Their Dithiono Analogues
;
_journal_issue 7
_journal_name_full 'The Journal of Organic Chemistry'
_journal_page_first 2852
_journal_page_last 2861
_journal_paper_doi 10.1021/jo800037w
_journal_volume 73
_journal_year 2008
_chemical_absolute_configuration syn
_chemical_formula_moiety 'C16 H14 N2 O2, 2(C7 H1 F5 O2), H2 O'
_chemical_formula_sum 'C30 H18 F10 N2 O7'
_chemical_formula_weight 708.46
_chemical_name_systematic
; 
(5S,6S)-5,6-Diphenyl-2,3- piperazinedione 
bis(pentafluorobenzoic acid) monohydrate  
;
_space_group_IT_number 4
_symmetry_cell_setting monoclinic
_symmetry_space_group_name_Hall 'P 2yb'
_symmetry_space_group_name_H-M 'P 1 21 1'
_atom_sites_solution_hydrogens geom
_atom_sites_solution_primary direct
_atom_sites_solution_secondary difmap
_audit_creation_method SHELXL-97
_cell_angle_alpha 90.00
_cell_angle_beta 94.631(9)
_cell_angle_gamma 90.00
_cell_formula_units_Z 2
_cell_length_a 14.4997(15)
_cell_length_b 5.9482(7)
_cell_length_c 16.7914(17)
_cell_measurement_reflns_used 5163
_cell_measurement_temperature 100(2)
_cell_measurement_theta_max 28
_cell_measurement_theta_min 4
_cell_volume 1443.5(3)
_computing_cell_refinement
;
CrysAlis CCD
;
_computing_data_collection
;
CrysAlis CCD (Oxford Diffraction, 2007)
;
_computing_data_reduction
;
CrysAlis RED (Oxford Diffraction, 2007)
;
_computing_molecular_graphics
; Stereochemical Workstation (Siemens, 1989).
Mercury, Version 1.4
(Macrae et al., 2006)
;
_computing_publication_material SHELXL-97
_computing_structure_refinement 'SHELXL-97 (Sheldrick, 1997)'
_computing_structure_solution 'SHELXS-97 (Sheldrick, 1997)'
_diffrn_ambient_temperature 100(2)
_diffrn_measured_fraction_theta_full 0.991
_diffrn_measured_fraction_theta_max 0.991
_diffrn_measurement_device_type 'Kuma KM4CCD \k geometry'
_diffrn_measurement_method '\w scans'
_diffrn_radiation_monochromator graphite
_diffrn_radiation_source 'fine-focus sealed tube'
_diffrn_radiation_type MoK\a
_diffrn_radiation_wavelength 0.71073
_diffrn_reflns_av_R_equivalents 0.0356
_diffrn_reflns_av_sigmaI/netI 0.0620
_diffrn_reflns_limit_h_max 18
_diffrn_reflns_limit_h_min -18
_diffrn_reflns_limit_k_max 7
_diffrn_reflns_limit_k_min -6
_diffrn_reflns_limit_l_max 20
_diffrn_reflns_limit_l_min -20
_diffrn_reflns_number 12062
_diffrn_reflns_theta_full 26.37
_diffrn_reflns_theta_max 26.37
_diffrn_reflns_theta_min 4.20
_diffrn_standards_decay_% 0
_diffrn_standards_number 0
_exptl_absorpt_coefficient_mu 0.158
_exptl_absorpt_correction_type none
_exptl_crystal_colour colourless
_exptl_crystal_density_diffrn 1.630
_exptl_crystal_density_method 'not measured'
_exptl_crystal_description needle
_exptl_crystal_F_000 716
_exptl_crystal_size_max 0.6
_exptl_crystal_size_mid 0.1
_exptl_crystal_size_min 0.05
_refine_diff_density_max 0.197
_refine_diff_density_min -0.223
_refine_diff_density_rms 0.047
_refine_ls_extinction_method none
_refine_ls_goodness_of_fit_ref 0.996
_refine_ls_hydrogen_treatment mixed
_refine_ls_matrix_type full
_refine_ls_number_parameters 460
_refine_ls_number_reflns 3228
_refine_ls_number_restraints 1
_refine_ls_restrained_S_all 0.996
_refine_ls_R_factor_all 0.0600
_refine_ls_R_factor_gt 0.0297
_refine_ls_shift/su_max 0.000
_refine_ls_shift/su_mean 0.000
_refine_ls_structure_factor_coef Fsqd
_refine_ls_weighting_details 'calc w=1/[\s^2^(Fo^2^)+(0.0308P)^2^] where P=(Fo^2^+2Fc^2^)/3'
_refine_ls_weighting_scheme calc
_refine_ls_wR_factor_gt 0.0526
_refine_ls_wR_factor_ref 0.0633
_reflns_number_gt 2256
_reflns_number_total 3228
_reflns_threshold_expression I>2\s(I)
_cod_data_source_file jo800037wsup5.cif
_cod_data_source_block 5a_fba_h2o
_cod_original_sg_symbol_Hall 'P 2yb '
_cod_original_sg_symbol_H-M 'P 21'
_cod_database_code 4028918

loop_
_symmetry_equiv_pos_as_xyz
'x, y, z'
'-x, y+1/2, -z'

loop_
_atom_site_label
_atom_site_type_symbol
_atom_site_fract_x
_atom_site_fract_y
_atom_site_fract_z
_atom_site_U_iso_or_equiv
_atom_site_adp_type
_atom_site_occupancy
_atom_site_symmetry_multiplicity
_atom_site_calc_flag
_atom_site_refinement_flags
N1 N 0.92487(15) 0.3256(4) 0.55830(15) 0.0174(6) Uani 1 1 d .
H1A H 0.9479(17) 0.312(5) 0.6097(16) 0.018(8) Uiso 1 1 d .
C2 C 0.9873(2) 0.3375(5) 0.50417(18) 0.0181(7) Uani 1 1 d .
C3 C 0.9477(2) 0.3409(5) 0.41688(17) 0.0197(7) Uani 1 1 d .
N4 N 0.85879(16) 0.3874(4) 0.40303(15) 0.0172(6) Uani 1 1 d .
H4A H 0.839(2) 0.406(6) 0.3545(19) 0.042(11) Uiso 1 1 d .
C5 C 0.79548(17) 0.4313(6) 0.46574(16) 0.0176(7) Uani 1 1 d .
H5A H 0.7998 0.5900 0.4813 0.021 Uiso 1 1 calc R
C6 C 0.82675(17) 0.2841(5) 0.53785(15) 0.0182(7) Uani 1 1 d .
H6A H 0.8181 0.1257 0.5231 0.022 Uiso 1 1 calc R
C7 C 0.69667(19) 0.3779(5) 0.43508(16) 0.0199(7) Uani 1 1 d .
C8 C 0.6264(2) 0.5260(6) 0.45043(18) 0.0277(8) Uani 1 1 d .
H8A H 0.6407 0.6593 0.4776 0.033 Uiso 1 1 calc R
C9 C 0.5350(2) 0.4770(7) 0.42550(18) 0.0329(9) Uani 1 1 d .
H9A H 0.4882 0.5777 0.4356 0.040 Uiso 1 1 calc R
C10 C 0.5137(2) 0.2782(6) 0.38574(18) 0.0288(8) Uani 1 1 d .
H10A H 0.4524 0.2442 0.3695 0.035 Uiso 1 1 calc R
C11 C 0.5831(2) 0.1299(6) 0.36994(17) 0.0286(8) Uani 1 1 d .
H11A H 0.5686 -0.0024 0.3422 0.034 Uiso 1 1 calc R
C12 C 0.6745(2) 0.1780(6) 0.39538(16) 0.0245(8) Uani 1 1 d .
H12A H 0.7209 0.0761 0.3858 0.029 Uiso 1 1 calc R
C13 C 0.77249(18) 0.3345(5) 0.60932(15) 0.0160(7) Uani 1 1 d .
C14 C 0.71028(19) 0.1790(6) 0.63391(17) 0.0243(8) Uani 1 1 d .
H14A H 0.7016 0.0439 0.6065 0.029 Uiso 1 1 calc R
C15 C 0.6603(2) 0.2229(6) 0.69956(17) 0.0278(8) Uani 1 1 d .
H15A H 0.6182 0.1175 0.7158 0.033 Uiso 1 1 calc R
C16 C 0.6732(2) 0.4222(6) 0.74035(17) 0.0264(8) Uani 1 1 d .
H16A H 0.6398 0.4516 0.7842 0.032 Uiso 1 1 calc R
C17 C 0.73551(19) 0.5790(6) 0.71642(17) 0.0282(8) Uani 1 1 d .
H17A H 0.7442 0.7135 0.7442 0.034 Uiso 1 1 calc R
C18 C 0.78537(19) 0.5355(5) 0.65066(17) 0.0226(8) Uani 1 1 d .
H18A H 0.8273 0.6412 0.6344 0.027 Uiso 1 1 calc R
O2 O 1.07066(13) 0.3501(4) 0.51994(11) 0.0228(5) Uani 1 1 d .
O3 O 1.00074(12) 0.3049(4) 0.36371(11) 0.0239(5) Uani 1 1 d .
O1A O 0.99884(13) 0.2784(4) 0.72674(11) 0.0253(5) Uani 1 1 d .
O2A O 0.95591(15) -0.0554(4) 0.77298(13) 0.0305(6) Uani 1 1 d .
H2AA H 0.9699 -0.1004 0.7293 0.087(18) Uiso 1 1 d R
F2A F 0.80027(11) -0.0045(3) 0.84569(9) 0.0281(5) Uani 1 1 d .
F3A F 0.71514(11) 0.2177(3) 0.95497(10) 0.0365(5) Uani 1 1 d .
F4A F 0.78790(13) 0.6079(4) 1.01824(11) 0.0483(6) Uani 1 1 d .
F5A F 0.94756(13) 0.7725(3) 0.96759(11) 0.0451(5) Uani 1 1 d .
F6A F 1.03534(11) 0.5506(3) 0.85685(10) 0.0337(5) Uani 1 1 d .
C1A C 0.9199(2) 0.2687(5) 0.84483(16) 0.0197(7) Uani 1 1 d .
C2A C 0.8390(2) 0.1867(6) 0.87402(17) 0.0216(7) Uani 1 1 d .
C3A C 0.7949(2) 0.3002(6) 0.93077(17) 0.0255(8) Uani 1 1 d .
C4A C 0.8308(2) 0.4969(6) 0.96190(18) 0.0319(9) Uani 1 1 d .
C5A C 0.9116(2) 0.5806(6) 0.93560(18) 0.0291(8) Uani 1 1 d .
C6A C 0.9545(2) 0.4674(6) 0.87806(18) 0.0250(8) Uani 1 1 d .
C7A C 0.9630(2) 0.1639(6) 0.77577(18) 0.0216(7) Uani 1 1 d .
O1B O 0.70467(16) 0.7196(4) 0.20900(13) 0.0320(6) Uani 1 1 d .
H1BA H 0.7486 0.7853 0.2321 0.078(16) Uiso 1 1 d R
O2B O 0.79477(13) 0.4192(4) 0.23249(12) 0.0255(5) Uani 1 1 d .
F2B F 0.75352(10) 0.1149(3) 0.11430(9) 0.0279(4) Uani 1 1 d .
F3B F 0.61705(11) -0.1422(3) 0.04625(10) 0.0327(5) Uani 1 1 d .
F4B F 0.43890(11) -0.0281(3) 0.05765(10) 0.0341(5) Uani 1 1 d .
F5B F 0.39568(10) 0.3508(3) 0.13723(10) 0.0343(5) Uani 1 1 d .
F6B F 0.52844(11) 0.6124(3) 0.20511(9) 0.0301(5) Uani 1 1 d .
C1B C 0.64671(19) 0.3715(5) 0.16336(16) 0.0180(7) Uani 1 1 d .
C2B C 0.66574(19) 0.1767(6) 0.12241(16) 0.0213(7) Uani 1 1 d .
C3B C 0.5969(2) 0.0440(5) 0.08598(17) 0.0229(8) Uani 1 1 d .
C4B C 0.50651(19) 0.1021(6) 0.09171(17) 0.0223(7) Uani 1 1 d .
C5B C 0.48437(19) 0.2936(6) 0.13171(17) 0.0223(7) Uani 1 1 d .
C6B C 0.5541(2) 0.4264(5) 0.16616(17) 0.0215(7) Uani 1 1 d .
C7B C 0.7230(2) 0.5068(6) 0.20475(17) 0.0211(7) Uani 1 1 d .
O1W O 1.17198(16) 0.4640(5) 0.72273(13) 0.0284(6) Uani 1 1 d .
H1W H 1.179(3) 0.606(10) 0.745(3) 0.12(2) Uiso 1 1 d .
H2W H 1.110(3) 0.414(8) 0.721(2) 0.093(16) Uiso 1 1 d .

loop_
_atom_site_aniso_label
_atom_site_aniso_U_11
_atom_site_aniso_U_22
_atom_site_aniso_U_33
_atom_site_aniso_U_23
_atom_site_aniso_U_13
_atom_site_aniso_U_12
N1 0.0179(13) 0.0188(16) 0.0151(13) 0.0011(12) -0.0010(11) -0.0010(12)
C2 0.0220(17) 0.0106(17) 0.0215(15) 0.0026(14) 0.0004(13) 0.0012(15)
C3 0.0242(17) 0.0115(18) 0.0232(17) 0.0033(14) 0.0013(13) -0.0016(15)
N4 0.0165(14) 0.0211(17) 0.0145(14) 0.0007(12) 0.0040(11) 0.0023(12)
C5 0.0172(15) 0.0178(18) 0.0181(15) 0.0012(13) 0.0026(12) 0.0017(14)
C6 0.0167(15) 0.0177(18) 0.0201(15) -0.0011(14) 0.0014(12) 0.0002(14)
C7 0.0201(16) 0.021(2) 0.0181(16) 0.0017(14) -0.0004(13) -0.0016(15)
C8 0.0281(18) 0.027(2) 0.0277(18) -0.0033(15) -0.0029(14) 0.0031(17)
C9 0.0203(17) 0.040(2) 0.038(2) -0.0009(19) -0.0008(15) 0.0047(18)
C10 0.0178(16) 0.038(2) 0.0299(18) 0.0035(17) -0.0035(13) -0.0044(17)
C11 0.0306(18) 0.028(2) 0.0261(18) -0.0025(16) -0.0029(14) -0.0065(18)
C12 0.0255(17) 0.025(2) 0.0224(17) -0.0002(15) 0.0006(13) 0.0019(16)
C13 0.0167(15) 0.0168(18) 0.0143(14) -0.0005(14) -0.0008(11) 0.0015(15)
C14 0.0258(17) 0.024(2) 0.0226(17) -0.0010(15) -0.0009(13) -0.0038(16)
C15 0.0262(18) 0.033(2) 0.0255(17) 0.0024(16) 0.0085(14) -0.0048(16)
C16 0.0254(17) 0.036(2) 0.0191(17) 0.0004(16) 0.0066(13) 0.0042(17)
C17 0.0284(18) 0.030(2) 0.0254(18) -0.0042(16) -0.0011(14) 0.0009(18)
C18 0.0184(15) 0.024(2) 0.0255(17) 0.0001(15) 0.0030(13) -0.0011(15)
O2 0.0185(11) 0.0223(13) 0.0274(12) 0.0017(10) 0.0009(9) -0.0001(11)
O3 0.0250(11) 0.0275(14) 0.0203(11) 0.0049(10) 0.0081(9) 0.0053(11)
O1A 0.0255(11) 0.0295(14) 0.0208(11) 0.0050(11) 0.0011(9) -0.0097(11)
O2A 0.0444(14) 0.0240(15) 0.0246(13) -0.0017(11) 0.0119(10) 0.0029(12)
F2A 0.0305(10) 0.0277(12) 0.0267(10) -0.0045(9) 0.0056(8) -0.0053(9)
F3A 0.0284(10) 0.0494(14) 0.0328(10) -0.0011(10) 0.0096(8) 0.0043(10)
F4A 0.0559(13) 0.0525(14) 0.0371(11) -0.0182(11) 0.0078(10) 0.0187(12)
F5A 0.0595(13) 0.0293(14) 0.0443(12) -0.0158(11) -0.0082(10) 0.0007(11)
F6A 0.0343(10) 0.0310(13) 0.0354(11) -0.0009(9) 0.0000(8) -0.0089(10)
C1A 0.0250(16) 0.019(2) 0.0145(15) 0.0010(14) 0.0002(13) 0.0026(15)
C2A 0.0270(17) 0.018(2) 0.0185(16) 0.0000(14) -0.0040(13) 0.0050(16)
C3A 0.0245(17) 0.029(2) 0.0231(17) 0.0004(16) 0.0029(14) 0.0047(17)
C4A 0.036(2) 0.038(3) 0.0208(17) -0.0066(17) -0.0008(15) 0.0154(19)
C5A 0.0363(19) 0.022(2) 0.0273(18) -0.0052(16) -0.0091(15) 0.0039(18)
C6A 0.0245(17) 0.027(2) 0.0234(17) 0.0034(16) -0.0001(14) -0.0022(17)
C7A 0.0178(16) 0.022(2) 0.0242(17) 0.0004(15) -0.0040(13) -0.0007(15)
O1B 0.0329(13) 0.0155(15) 0.0455(14) -0.0021(11) -0.0092(11) 0.0002(12)
O2B 0.0250(12) 0.0264(14) 0.0243(12) 0.0007(10) -0.0030(9) 0.0037(11)
F2B 0.0233(10) 0.0289(12) 0.0309(10) -0.0067(9) -0.0019(7) 0.0047(9)
F3B 0.0379(10) 0.0250(12) 0.0341(10) -0.0115(9) -0.0045(8) -0.0001(9)
F4B 0.0298(10) 0.0331(12) 0.0380(11) -0.0005(10) -0.0048(8) -0.0108(10)
F5B 0.0213(9) 0.0400(13) 0.0420(11) 0.0016(10) 0.0045(8) 0.0015(10)
F6B 0.0293(10) 0.0279(12) 0.0339(10) -0.0072(10) 0.0067(8) 0.0049(9)
C1B 0.0213(16) 0.0168(19) 0.0155(15) 0.0009(14) -0.0018(12) 0.0013(14)
C2B 0.0178(16) 0.025(2) 0.0205(16) 0.0044(15) -0.0015(13) 0.0052(15)
C3B 0.0344(18) 0.018(2) 0.0160(16) -0.0018(14) -0.0013(13) 0.0025(17)
C4B 0.0199(17) 0.024(2) 0.0219(16) 0.0038(16) -0.0047(13) -0.0068(16)
C5B 0.0162(16) 0.028(2) 0.0231(16) 0.0074(16) 0.0041(12) 0.0015(16)
C6B 0.0304(18) 0.018(2) 0.0164(16) 0.0008(14) 0.0048(13) 0.0048(16)
C7B 0.0240(17) 0.021(2) 0.0182(16) 0.0029(14) 0.0020(13) 0.0007(16)
O1W 0.0233(13) 0.0252(15) 0.0359(14) 0.0064(12) -0.0018(10) -0.0041(12)

loop_
_atom_type_symbol
_atom_type_description
_atom_type_scat_dispersion_real
_atom_type_scat_dispersion_imag
_atom_type_scat_source
C C 0.0033 0.0016 'International Tables Vol C Tables 4.2.6.8 and 6.1.1.4'
H H 0.0000 0.0000 'International Tables Vol C Tables 4.2.6.8 and 6.1.1.4'
O O 0.0106 0.0060 'International Tables Vol C Tables 4.2.6.8 and 6.1.1.4'
N N 0.0061 0.0033 'International Tables Vol C Tables 4.2.6.8 and 6.1.1.4'
F F 0.0171 0.0103 'International Tables Vol C Tables 4.2.6.8 and 6.1.1.4'

loop_
_geom_angle_atom_site_label_1
_geom_angle_atom_site_label_2
_geom_angle_atom_site_label_3
_geom_angle
C2 N1 C6 123.4(2)
C2 N1 H1A 115.8(16)
C6 N1 H1A 119.3(16)
O2 C2 N1 124.8(3)
O2 C2 C3 119.7(2)
N1 C2 C3 115.5(3)
O3 C3 N4 124.1(3)
O3 C3 C2 118.7(2)
N4 C3 C2 117.2(3)
C3 N4 C5 124.5(2)
C3 N4 H4A 117(2)
C5 N4 H4A 118(2)
N4 C5 C7 110.2(2)
N4 C5 C6 107.5(2)
C7 C5 C6 111.1(2)
N4 C5 H5A 109.3
C7 C5 H5A 109.3
C6 C5 H5A 109.3
N1 C6 C13 109.8(2)
N1 C6 C5 108.1(2)
C13 C6 C5 111.9(2)
N1 C6 H6A 109.0
C13 C6 H6A 109.0
C5 C6 H6A 109.0
C8 C7 C12 119.2(3)
C8 C7 C5 119.5(3)
C12 C7 C5 121.2(3)
C7 C8 C9 120.5(3)
C7 C8 H8A 119.7
C9 C8 H8A 119.7
C10 C9 C8 119.8(3)
C10 C9 H9A 120.1
C8 C9 H9A 120.1
C11 C10 C9 120.2(3)
C11 C10 H10A 119.9
C9 C10 H10A 119.9
C10 C11 C12 120.1(3)
C10 C11 H11A 119.9
C12 C11 H11A 119.9
C7 C12 C11 120.2(3)
C7 C12 H12A 119.9
C11 C12 H12A 119.9
C14 C13 C18 119.6(3)
C14 C13 C6 119.9(3)
C18 C13 C6 120.6(3)
C13 C14 C15 120.5(3)
C13 C14 H14A 119.8
C15 C14 H14A 119.8
C16 C15 C14 119.8(3)
C16 C15 H15A 120.1
C14 C15 H15A 120.1
C15 C16 C17 120.2(3)
C15 C16 H16A 119.9
C17 C16 H16A 119.9
C16 C17 C18 120.0(3)
C16 C17 H17A 120.0
C18 C17 H17A 120.0
C13 C18 C17 119.9(3)
C13 C18 H18A 120.0
C17 C18 H18A 120.0
C7A O2A H2AA 109.4
C6A C1A C2A 116.4(3)
C6A C1A C7A 120.5(3)
C2A C1A C7A 122.8(3)
F2A C2A C3A 117.4(3)
F2A C2A C1A 120.9(3)
C3A C2A C1A 121.7(3)
F3A C3A C4A 120.4(3)
F3A C3A C2A 119.4(3)
C4A C3A C2A 120.2(3)
F4A C4A C3A 120.3(3)
F4A C4A C5A 120.1(3)
C3A C4A C5A 119.6(3)
F5A C5A C6A 121.0(3)
F5A C5A C4A 119.3(3)
C6A C5A C4A 119.7(3)
F6A C6A C5A 117.4(3)
F6A C6A C1A 120.1(3)
C5A C6A C1A 122.4(3)
O1A C7A O2A 124.8(3)
O1A C7A C1A 121.2(3)
O2A C7A C1A 114.0(3)
C7B O1B H1BA 109.7
C6B C1B C2B 116.5(3)
C6B C1B C7B 122.7(3)
C2B C1B C7B 120.8(3)
F2B C2B C3B 117.2(3)
F2B C2B C1B 120.5(3)
C3B C2B C1B 122.2(3)
F3B C3B C4B 119.6(3)
F3B C3B C2B 121.1(3)
C4B C3B C2B 119.3(3)
F4B C4B C3B 119.8(3)
F4B C4B C5B 119.7(3)
C3B C4B C5B 120.5(3)
F5B C5B C4B 120.5(3)
F5B C5B C6B 120.2(3)
C4B C5B C6B 119.3(3)
F6B C6B C5B 116.9(3)
F6B C6B C1B 121.0(3)
C5B C6B C1B 122.2(3)
O2B C7B O1B 124.6(3)
O2B C7B C1B 121.6(3)
O1B C7B C1B 113.8(3)
H1W O1W H2W 112(4)

loop_
_geom_bond_atom_site_label_1
_geom_bond_atom_site_label_2
_geom_bond_distance
N1 C2 1.335(4)
N1 C6 1.457(3)
N1 H1A 0.90(3)
C2 O2 1.219(3)
C2 C3 1.530(4)
C3 O3 1.243(3)
C3 N4 1.321(3)
N4 C5 1.475(3)
N4 H4A 0.85(3)
C5 C7 1.516(4)
C5 C6 1.533(4)
C5 H5A 0.9800
C6 C13 1.517(4)
C6 H6A 0.9800
C7 C8 1.386(4)
C7 C12 1.388(4)
C8 C9 1.389(4)
C8 H8A 0.9300
C9 C10 1.380(5)
C9 H9A 0.9300
C10 C11 1.380(4)
C10 H10A 0.9300
C11 C12 1.389(4)
C11 H11A 0.9300
C12 H12A 0.9300
C13 C14 1.378(4)
C13 C18 1.388(4)
C14 C15 1.392(4)
C14 H14A 0.9300
C15 C16 1.375(4)
C15 H15A 0.9300
C16 C17 1.381(4)
C16 H16A 0.9300
C17 C18 1.392(4)
C17 H17A 0.9300
C18 H18A 0.9300
O1A C7A 1.217(3)
O2A C7A 1.309(4)
O2A H2AA 0.8218
F2A C2A 1.339(3)
F3A C3A 1.348(3)
F4A C4A 1.347(3)
F5A C5A 1.348(4)
F6A C6A 1.347(3)
C1A C6A 1.383(4)
C1A C2A 1.396(4)
C1A C7A 1.497(4)
C2A C3A 1.368(4)
C3A C4A 1.367(5)
C4A C5A 1.378(5)
C5A C6A 1.367(4)
O1B C7B 1.297(4)
O1B H1BA 0.8174
O2B C7B 1.222(3)
F2B C2B 1.342(3)
F3B C3B 1.337(3)
F4B C4B 1.341(3)
F5B C5B 1.341(3)
F6B C6B 1.353(3)
C1B C6B 1.386(4)
C1B C2B 1.386(4)
C1B C7B 1.494(4)
C2B C3B 1.377(4)
C3B C4B 1.366(4)
C4B C5B 1.374(5)
C5B C6B 1.374(4)
O1W H1W 0.93(6)
O1W H2W 0.95(5)

loop_
_geom_hbond_atom_site_label_D
_geom_hbond_atom_site_label_H
_geom_hbond_atom_site_label_A
_geom_hbond_distance_DH
_geom_hbond_distance_HA
_geom_hbond_distance_DA
_geom_hbond_angle_DHA
_geom_hbond_site_symmetry_A
N1 H1A O1A 0.90(3) 2.05(3) 2.956(3) 179(3) .
N4 H4A O2B 0.85(3) 2.10(3) 2.944(3) 174(3) .
O2A H2AA O3 0.82 1.74 2.566(3) 180 2_746
O1B H1BA O1W 0.82 1.70 2.509(3) 170 2_756
O1W H1W O2B 0.93(6) 1.93(6) 2.841(4) 166(5) 2_756
O1W H2W O1A 0.95(5) 1.81(5) 2.748(3) 170(4) .

loop_
_geom_torsion_atom_site_label_1
_geom_torsion_atom_site_label_2
_geom_torsion_atom_site_label_3
_geom_torsion_atom_site_label_4
_geom_torsion
C6 N1 C2 O2 -172.5(3)
C6 N1 C2 C3 9.1(4)
O2 C2 C3 O3 16.3(4)
N1 C2 C3 O3 -165.2(3)
O2 C2 C3 N4 -162.3(3)
N1 C2 C3 N4 16.2(4)
O3 C3 N4 C5 -179.8(3)
C2 C3 N4 C5 -1.3(4)
C3 N4 C5 C7 -155.2(3)
C3 N4 C5 C6 -34.0(4)
C2 N1 C6 C13 -166.9(3)
C2 N1 C6 C5 -44.5(4)
N4 C5 C6 N1 52.9(3)
C7 C5 C6 N1 173.6(2)
N4 C5 C6 C13 173.9(2)
C7 C5 C6 C13 -65.4(3)
N4 C5 C7 C8 -135.6(3)
C6 C5 C7 C8 105.3(3)
N4 C5 C7 C12 47.7(4)
C6 C5 C7 C12 -71.4(3)
C12 C7 C8 C9 -0.9(5)
C5 C7 C8 C9 -177.7(3)
C7 C8 C9 C10 0.6(5)
C8 C9 C10 C11 -0.8(5)
C9 C10 C11 C12 1.3(5)
C8 C7 C12 C11 1.4(4)
C5 C7 C12 C11 178.1(3)
C10 C11 C12 C7 -1.6(4)
N1 C6 C13 C14 -130.0(3)
C5 C6 C13 C14 110.0(3)
N1 C6 C13 C18 49.6(4)
C5 C6 C13 C18 -70.4(3)
C18 C13 C14 C15 0.2(4)
C6 C13 C14 C15 179.8(3)
C13 C14 C15 C16 -0.2(4)
C14 C15 C16 C17 0.0(4)
C15 C16 C17 C18 0.2(4)
C14 C13 C18 C17 -0.1(4)
C6 C13 C18 C17 -179.6(3)
C16 C17 C18 C13 -0.1(4)
C6A C1A C2A F2A -179.9(2)
C7A C1A C2A F2A 6.1(4)
C6A C1A C2A C3A 1.8(4)
C7A C1A C2A C3A -172.1(3)
F2A C2A C3A F3A -0.6(4)
C1A C2A C3A F3A 177.7(3)
F2A C2A C3A C4A -179.8(3)
C1A C2A C3A C4A -1.5(4)
F3A C3A C4A F4A 1.3(4)
C2A C3A C4A F4A -179.4(3)
F3A C3A C4A C5A -179.0(3)
C2A C3A C4A C5A 0.2(5)
F4A C4A C5A F5A 0.8(4)
C3A C4A C5A F5A -178.8(3)
F4A C4A C5A C6A -179.6(3)
C3A C4A C5A C6A 0.7(5)
F5A C5A C6A F6A 2.3(4)
C4A C5A C6A F6A -177.2(3)
F5A C5A C6A C1A 179.2(3)
C4A C5A C6A C1A -0.3(5)
C2A C1A C6A F6A 175.9(3)
C7A C1A C6A F6A -10.1(4)
C2A C1A C6A C5A -0.9(4)
C7A C1A C6A C5A 173.2(3)
C6A C1A C7A O1A -31.3(4)
C2A C1A C7A O1A 142.4(3)
C6A C1A C7A O2A 150.4(3)
C2A C1A C7A O2A -35.9(4)
C6B C1B C2B F2B 177.7(3)
C7B C1B C2B F2B -4.9(4)
C6B C1B C2B C3B 0.2(4)
C7B C1B C2B C3B 177.7(3)
F2B C2B C3B F3B 1.9(4)
C1B C2B C3B F3B 179.4(3)
F2B C2B C3B C4B -179.1(3)
C1B C2B C3B C4B -1.6(4)
F3B C3B C4B F4B 0.1(4)
C2B C3B C4B F4B -178.8(3)
F3B C3B C4B C5B -179.5(3)
C2B C3B C4B C5B 1.5(4)
F4B C4B C5B F5B 0.3(4)
C3B C4B C5B F5B 179.9(3)
F4B C4B C5B C6B -179.8(3)
C3B C4B C5B C6B -0.1(4)
F5B C5B C6B F6B 0.3(4)
C4B C5B C6B F6B -179.7(3)
F5B C5B C6B C1B 178.7(3)
C4B C5B C6B C1B -1.3(4)
C2B C1B C6B F6B 179.6(2)
C7B C1B C6B F6B 2.2(4)
C2B C1B C6B C5B 1.3(4)
C7B C1B C6B C5B -176.2(3)
C6B C1B C7B O2B 147.1(3)
C2B C1B C7B O2B -30.2(4)
C6B C1B C7B O1B -31.8(4)
C2B C1B C7B O1B 150.8(3)
